data_2310929
loop_
_publ_author_name
'Penfold, B.R.'
'Grigor, J.A.'

_publ_section_title
;
 The crystal structure of iron(II) chloride tetrahydrate
;
_journal_name_full 'Acta Crystallographica (1,1948-23,1967)'
_journal_page_first 850
_journal_page_last 854
_journal_volume 12
_journal_year 1959
_chemical_formula_sum 'Cl2 Fe H8 O4'
_chemical_name_systematic 'Fe Cl2 (H2 O)4'
_space_group_IT_number 14
_symmetry_space_group_name_Hall '-P 2ybc'
_symmetry_space_group_name_H-M 'P 1 21/c 1'
_cell_angle_alpha 90
_cell_angle_beta 112.17
_cell_angle_gamma 90
_cell_formula_units_Z 2
_cell_length_a 5.91
_cell_length_b 7.17
_cell_length_c 8.44
_cell_volume 331.201
_citation_journal_id_ASTM ACCRA9
_cod_data_source_file Penfold_ACCRA9_1959_1380.cif
_cod_data_source_block H8Cl2Fe1O4
_cod_original_cell_volume 331.2013
_cod_original_formula_sum 'H8 Cl2 Fe1 O4'
_cod_database_code 2310929

loop_
_symmetry_equiv_pos_as_xyz
x,y,z
-x,y+1/2,-z+1/2
-x,-y,-z
x,-y-1/2,z-1/2

loop_
_atom_site_label
_atom_site_type_symbol
_atom_site_fract_x
_atom_site_fract_y
_atom_site_fract_z
_atom_site_occupancy
_atom_site_U_iso_or_equiv
H2 H+1 -0.091 -0.064 0.292 1 0.0
Cl1 Cl-1 0.309 0.233 0.075 1 0.0
O2 O-2 -0.274 0.294 -0.073 1 0.0
Fe1 Fe+2 0 0 0 1 0.0
O1 O-2 0.024 0.004 0.253 1 0.0
H1 H+1 0.135 0.076 0.352 1 0.0
H4 H+1 0.372 -0.283 0.002 1 0.0
H3 H+1 0.378 -0.283 0.196 1 0.0
